data_7150925
loop_
_publ_author_name
'Zezula, Josef'
'Singer, Lisa'
'Przyby\/l, Anna K.'
'Hashimoto, Akihiro'
'Dersch, Christina M.'
'Rothman, Richard B.'
'Deschamps, Jeffrey'
'Lee, Yong Sok'
'Jacobson, Arthur E.'
'Rice, Kenner C.'

_publ_section_title
;
 Synthesis and pharmacological effects of the enantiomers of the
 N-phenethyl analogues of the ortho and para e- and f-oxide-bridged
 phenylmorphans
;
_journal_issue 16
_journal_name_full 'Organic &amp; Biomolecular Chemistry'
_journal_page_first 2868
_journal_page_last 2883
_journal_paper_doi 10.1039/b803433h
_journal_volume 6
_journal_year 2008
_chemical_absolute_configuration rm
_chemical_formula_moiety 'C20 H17 O8, C15 H20 F N2 O3, 1.5(C2 H8 O2)'
_chemical_formula_sum 'C36.5 H43 F N2 O12.5'
_chemical_formula_weight 728.73
_chemical_name_systematic
;
?
;
_space_group_IT_number 19
_symmetry_cell_setting orthorhombic
_symmetry_space_group_name_Hall 'P 2ac 2ab'
_symmetry_space_group_name_H-M 'P 21 21 21'
_atom_sites_solution_hydrogens geom
_atom_sites_solution_primary direct
_atom_sites_solution_secondary difmap
_audit_creation_method SHELXL-97
_cell_angle_alpha 90.00
_cell_angle_beta 90.00
_cell_angle_gamma 90.00
_cell_formula_units_Z 4
_cell_length_a 8.7028(11)
_cell_length_b 13.9149(15)
_cell_length_c 30.493(3)
_cell_measurement_reflns_used 3511
_cell_measurement_temperature 93(2)
_cell_measurement_theta_max 28.25
_cell_measurement_theta_min 2.67
_cell_volume 3692.7(7)
_computing_cell_refinement 'Bruker SMART v5.631 (Bruker, 2001b)'
_computing_data_collection 'Bruker SMART v5.631 (Bruker, 2001b)'
_computing_data_reduction
;
Bruker SAINT v6.45 (Bruker, 2002), Bruker XPREP v6.14 (Bruker, 2001a)
;
_computing_molecular_graphics 'Bruker SHELXTL v6.14 (Bruker, 2000a)'
_computing_publication_material 'Bruker SHELXTL v6.14 (Bruker, 2000a)'
_computing_structure_refinement 'Bruker SHELXTL v6.14 (Bruker, 2000a)'
_computing_structure_solution 'Bruker SHELXTL v6.14 (Bruker, 2000a)'
_diffrn_ambient_temperature 93(2)
_diffrn_measured_fraction_theta_full 0.979
_diffrn_measured_fraction_theta_max 0.979
_diffrn_measurement_device_type 'Bruker SMART 1000 CCD'
_diffrn_measurement_method '\f and \w scans'
_diffrn_radiation_monochromator graphite
_diffrn_radiation_source 'sealed tube'
_diffrn_radiation_type MoK\a
_diffrn_radiation_wavelength 0.71073
_diffrn_reflns_av_R_equivalents 0.0474
_diffrn_reflns_av_sigmaI/netI 0.0523
_diffrn_reflns_limit_h_max 11
_diffrn_reflns_limit_h_min -10
_diffrn_reflns_limit_k_max 17
_diffrn_reflns_limit_k_min -18
_diffrn_reflns_limit_l_max 40
_diffrn_reflns_limit_l_min -40
_diffrn_reflns_number 29850
_diffrn_reflns_theta_full 28.34
_diffrn_reflns_theta_max 28.34
_diffrn_reflns_theta_min 1.34
_diffrn_standards_decay_% 0
_diffrn_standards_interval_time variable
_diffrn_standards_number 1976
_exptl_absorpt_coefficient_mu 0.102
_exptl_absorpt_correction_T_max 0.986
_exptl_absorpt_correction_T_min 0.821
_exptl_absorpt_correction_type multi-scan
_exptl_absorpt_process_details 'SADABS v2.10 (Bruker, 2000b)'
_exptl_crystal_colour colorless
_exptl_crystal_density_diffrn 1.311
_exptl_crystal_density_method 'not measured'
_exptl_crystal_description 'hexagonal plate'
_exptl_crystal_F_000 1540
_exptl_crystal_size_max 0.50
_exptl_crystal_size_mid 0.46
_exptl_crystal_size_min 0.14
_refine_diff_density_max 0.344
_refine_diff_density_min -0.359
_refine_diff_density_rms 0.055
_refine_ls_abs_structure_details 'Flack H D (1983), Acta Cryst. A39, 876-881'
_refine_ls_abs_structure_Flack 0.5(8)
_refine_ls_extinction_method none
_refine_ls_goodness_of_fit_ref 1.122
_refine_ls_hydrogen_treatment mixed
_refine_ls_matrix_type full
_refine_ls_number_parameters 495
_refine_ls_number_reflns 8982
_refine_ls_number_restraints 0
_refine_ls_restrained_S_all 1.122
_refine_ls_R_factor_all 0.0747
_refine_ls_R_factor_gt 0.0621
_refine_ls_shift/su_max 0.197
_refine_ls_shift/su_mean 0.003
_refine_ls_structure_factor_coef Fsqd
_refine_ls_weighting_details 'calc w=1/[\s^2^(Fo^2^)+(0.0526P)^2^+1.5491P] where P=(Fo^2^+2Fc^2^)/3'
_refine_ls_weighting_scheme calc
_refine_ls_wR_factor_gt 0.1270
_refine_ls_wR_factor_ref 0.1312
_reflns_number_gt 7731
_reflns_number_total 8982
_reflns_threshold_expression I>2\s(I)
_cod_data_source_file b803433h.txt
_cod_data_source_block knih33
_cod_original_formula_sum 'C36.50 H43 F N2 O12.50'
_cod_database_code 7150925

loop_
_symmetry_equiv_pos_as_xyz
'x, y, z'
'-x+1/2, -y, z+1/2'
'-x, y+1/2, -z+1/2'
'x+1/2, -y+1/2, -z'

loop_
_atom_site_label
_atom_site_type_symbol
_atom_site_fract_x
_atom_site_fract_y
_atom_site_fract_z
_atom_site_U_iso_or_equiv
_atom_site_adp_type
_atom_site_occupancy
_atom_site_symmetry_multiplicity
_atom_site_calc_flag
_atom_site_refinement_flags
_atom_site_disorder_assembly
_atom_site_disorder_group
C1 C 0.1838(3) 0.21273(16) 0.11569(8) 0.0204(5) Uani 1 1 d . . .
H1A H 0.0864 0.1969 0.1315 0.024 Uiso 1 1 calc R . .
N2 N 0.3073(3) 0.22644(14) 0.14968(7) 0.0206(4) Uani 1 1 d . . .
H2 H 0.271(4) 0.272(2) 0.1696(10) 0.031 Uiso 1 1 d . . .
C2 C 0.3309(4) 0.13995(18) 0.17826(9) 0.0308(6) Uani 1 1 d . . .
H2A H 0.2332 0.1220 0.1920 0.046 Uiso 1 1 calc R . .
H2B H 0.4065 0.1550 0.2011 0.046 Uiso 1 1 calc R . .
H2C H 0.3685 0.0863 0.1604 0.046 Uiso 1 1 calc R . .
C3 C 0.4579(3) 0.25800(17) 0.13049(8) 0.0219(5) Uani 1 1 d . . .
H3A H 0.5054 0.2035 0.1146 0.026 Uiso 1 1 calc R . .
H3B H 0.5283 0.2772 0.1544 0.026 Uiso 1 1 calc R . .
C4 C 0.4365(3) 0.34202(18) 0.09914(8) 0.0217(5) Uani 1 1 d . . .
H4A H 0.5337 0.3510 0.0828 0.026 Uiso 1 1 calc R . .
H4B H 0.4198 0.4007 0.1169 0.026 Uiso 1 1 calc R . .
C4A C 0.3033(3) 0.33445(16) 0.06518(8) 0.0194(5) Uani 1 1 d . . .
C4B C 0.2908(3) 0.43272(17) 0.04291(8) 0.0206(5) Uani 1 1 d . . .
C5 C 0.1586(3) 0.48936(18) 0.04484(8) 0.0225(5) Uani 1 1 d . . .
H5A H 0.0695 0.4658 0.0593 0.027 Uiso 1 1 calc R . .
C6 C 0.1567(3) 0.57964(18) 0.02578(8) 0.0253(5) Uani 1 1 d . . .
N6 N 0.0141(3) 0.63576(15) 0.02814(7) 0.0293(5) Uani 1 1 d . . .
O6A O 0.0192(3) 0.72049(13) 0.01717(7) 0.0421(5) Uani 1 1 d . . .
O6B O -0.1035(3) 0.59505(15) 0.03942(7) 0.0394(5) Uani 1 1 d . . .
C7 C 0.2812(3) 0.61923(19) 0.00440(9) 0.0307(6) Uani 1 1 d . . .
H7A H 0.2766 0.6820 -0.0077 0.037 Uiso 1 1 calc R . .
C8 C 0.4123(3) 0.5642(2) 0.00129(9) 0.0301(6) Uani 1 1 d . . .
H8A H 0.5003 0.5879 -0.0137 0.036 Uiso 1 1 calc R . .
C9 C 0.4139(3) 0.47362(19) 0.02037(9) 0.0259(5) Uani 1 1 d . . .
F9 F 0.54619(19) 0.42356(11) 0.01620(5) 0.0339(4) Uani 1 1 d . . .
C9A C 0.1593(3) 0.31001(16) 0.09213(8) 0.0171(5) Uani 1 1 d . . .
H9AA H 0.1406 0.3616 0.1143 0.021 Uiso 1 1 calc R . .
O9 O 0.0292(2) 0.30100(13) 0.06464(6) 0.0249(4) Uani 1 1 d . . .
H9 H -0.051(4) 0.309(2) 0.0821(11) 0.037 Uiso 1 1 d . . .
C10 C 0.3241(3) 0.25648(18) 0.02930(8) 0.0251(5) Uani 1 1 d . . .
H10A H 0.2366 0.2604 0.0086 0.030 Uiso 1 1 calc R . .
H10B H 0.4190 0.2705 0.0126 0.030 Uiso 1 1 calc R . .
C11 C 0.3338(3) 0.15407(18) 0.04727(9) 0.0283(6) Uani 1 1 d . . .
H11A H 0.4372 0.1439 0.0600 0.034 Uiso 1 1 calc R . .
H11B H 0.3211 0.1082 0.0227 0.034 Uiso 1 1 calc R . .
C12 C 0.2127(3) 0.13249(17) 0.08234(9) 0.0259(6) Uani 1 1 d . . .
H12A H 0.1145 0.1176 0.0674 0.031 Uiso 1 1 calc R . .
H12B H 0.2447 0.0741 0.0985 0.031 Uiso 1 1 calc R . .
O1' O 0.7819(2) 0.00313(11) 0.20381(5) 0.0213(4) Uani 1 1 d . . .
C2' C 0.9035(3) 0.05158(15) 0.22606(8) 0.0182(5) Uani 1 1 d . . .
H2'A H 1.0046 0.0255 0.2159 0.022 Uiso 1 1 calc R . .
C2" C 0.8970(3) 0.16009(15) 0.21706(8) 0.0180(5) Uani 1 1 d . . .
O2' O 1.0131(2) 0.20370(12) 0.23422(6) 0.0277(4) Uani 1 1 d . . .
H2' H 1.007(4) 0.292(2) 0.2319(10) 0.042 Uiso 1 1 d . . .
O2" O 0.7953(2) 0.19668(12) 0.19576(6) 0.0267(4) Uani 1 1 d . . .
C3' C 0.8828(3) 0.03042(15) 0.27467(8) 0.0184(5) Uani 1 1 d . . .
H3'A H 0.9693 0.0597 0.2916 0.022 Uiso 1 1 calc R . .
C3" C 0.8784(3) -0.07873(16) 0.28297(8) 0.0207(5) Uani 1 1 d . . .
O3' O 0.7647(2) -0.11596(12) 0.29981(6) 0.0242(4) Uani 1 1 d . . .
O3" O 1.0010(2) -0.12055(12) 0.27072(7) 0.0348(5) Uani 1 1 d . . .
O4' O 0.7416(2) 0.07477(11) 0.28703(5) 0.0204(4) Uani 1 1 d . . .
C5' C 0.7170(3) 0.08459(15) 0.33090(8) 0.0198(5) Uani 1 1 d . . .
O5' O 0.8125(2) 0.06552(13) 0.35807(6) 0.0282(4) Uani 1 1 d . . .
C6' C 0.5603(3) 0.12237(16) 0.33960(8) 0.0218(5) Uani 1 1 d . . .
C7' C 0.5189(3) 0.14041(17) 0.38304(8) 0.0235(5) Uani 1 1 d . . .
H7'A H 0.5888 0.1269 0.4061 0.028 Uiso 1 1 calc R . .
C8' C 0.3751(3) 0.17811(18) 0.39229(9) 0.0281(6) Uani 1 1 d . . .
H8'A H 0.3472 0.1904 0.4219 0.034 Uiso 1 1 calc R . .
C9' C 0.2714(3) 0.19817(18) 0.35898(10) 0.0288(6) Uani 1 1 d . . .
C9A' C 0.1150(3) 0.2394(2) 0.36909(11) 0.0385(7) Uani 1 1 d . . .
H9AB H 0.1219 0.2809 0.3950 0.058 Uiso 1 1 calc R . .
H9AC H 0.0426 0.1869 0.3749 0.058 Uiso 1 1 calc R . .
H9AD H 0.0789 0.2771 0.3440 0.058 Uiso 1 1 calc R . .
C10' C 0.3126(3) 0.17863(19) 0.31588(9) 0.0307(6) Uani 1 1 d . . .
H10C H 0.2417 0.1909 0.2928 0.037 Uiso 1 1 calc R . .
C11' C 0.4570(3) 0.14110(19) 0.30621(9) 0.0274(6) Uani 1 1 d . . .
H11C H 0.4846 0.1283 0.2766 0.033 Uiso 1 1 calc R . .
C12' C 0.7923(3) -0.00064(17) 0.15955(8) 0.0232(5) Uani 1 1 d . . .
O12' O 0.9027(2) 0.02618(15) 0.13945(6) 0.0339(5) Uani 1 1 d . . .
C13' C 0.6503(3) -0.04123(16) 0.14062(9) 0.0250(6) Uani 1 1 d . . .
C14' C 0.6213(4) -0.0298(2) 0.09626(10) 0.0335(6) Uani 1 1 d . . .
H14A H 0.6943 0.0016 0.0781 0.040 Uiso 1 1 calc R . .
C15' C 0.4854(4) -0.0643(2) 0.07841(10) 0.0386(7) Uani 1 1 d . . .
H15A H 0.4655 -0.0551 0.0481 0.046 Uiso 1 1 calc R . .
C16' C 0.3780(4) -0.11191(19) 0.10410(11) 0.0389(8) Uani 1 1 d . . .
C16A C 0.2317(4) -0.1501(2) 0.08387(14) 0.0535(10) Uani 1 1 d . . .
H16A H 0.2304 -0.1351 0.0525 0.080 Uiso 1 1 calc R . .
H16B H 0.1429 -0.1201 0.0981 0.080 Uiso 1 1 calc R . .
H16C H 0.2269 -0.2199 0.0879 0.080 Uiso 1 1 calc R . .
C17' C 0.4079(4) -0.12348(19) 0.14801(11) 0.0365(7) Uani 1 1 d . . .
H17A H 0.3354 -0.1561 0.1659 0.044 Uiso 1 1 calc R . .
C18' C 0.5423(3) -0.08833(18) 0.16668(10) 0.0315(6) Uani 1 1 d . . .
H18A H 0.5605 -0.0964 0.1972 0.038 Uiso 1 1 calc R . .
C1S C 0.8061(4) 0.4405(2) 0.13268(14) 0.0546(10) Uani 1 1 d . . .
H1SA H 0.7310 0.4577 0.1553 0.082 Uiso 1 1 calc R . .
H1SB H 0.7761 0.4698 0.1047 0.082 Uiso 1 1 calc R . .
H1SC H 0.9079 0.4641 0.1412 0.082 Uiso 1 1 calc R . .
O1S O 0.8109(2) 0.33774(14) 0.12791(7) 0.0336(5) Uani 1 1 d . . .
H1S H 0.813(4) 0.307(3) 0.1533(12) 0.050 Uiso 1 1 d . . .
C2S C 0.4008(6) 0.9068(4) 0.26802(18) 0.0300(12) Uani 0.50 1 d P . .
H2SA H 0.3848 0.9097 0.2998 0.045 Uiso 0.50 1 calc PR . .
H2SB H 0.5000 0.9360 0.2607 0.045 Uiso 0.50 1 calc PR . .
H2SC H 0.4000 0.8396 0.2584 0.045 Uiso 0.50 1 calc PR . .
O2S O 0.2818(5) 0.9576(3) 0.24659(13) 0.0355(9) Uani 0.50 1 d P . .
H2S H 0.1965 0.9404 0.2568 0.053 Uiso 0.50 1 calc PR . .

loop_
_atom_site_aniso_label
_atom_site_aniso_U_11
_atom_site_aniso_U_22
_atom_site_aniso_U_33
_atom_site_aniso_U_23
_atom_site_aniso_U_13
_atom_site_aniso_U_12
C1 0.0168(12) 0.0189(10) 0.0255(12) -0.0006(9) 0.0016(10) -0.0004(10)
N2 0.0225(11) 0.0174(9) 0.0219(10) -0.0006(8) 0.0011(9) 0.0049(8)
C2 0.0360(16) 0.0257(12) 0.0308(14) 0.0092(11) 0.0029(13) 0.0069(12)
C3 0.0155(12) 0.0250(11) 0.0251(13) 0.0002(10) -0.0035(10) 0.0031(10)
C4 0.0137(12) 0.0266(11) 0.0247(12) -0.0004(10) -0.0022(10) -0.0003(10)
C4A 0.0157(12) 0.0202(11) 0.0224(11) 0.0002(9) 0.0020(10) 0.0000(9)
C4B 0.0211(13) 0.0246(11) 0.0162(10) -0.0001(9) -0.0002(10) -0.0020(10)
C5 0.0190(13) 0.0266(12) 0.0218(12) 0.0006(10) -0.0017(10) -0.0020(10)
C6 0.0286(14) 0.0244(11) 0.0229(12) 0.0015(10) -0.0061(11) 0.0027(11)
N6 0.0341(14) 0.0273(11) 0.0266(11) 0.0030(9) -0.0057(10) 0.0085(10)
O6A 0.0493(14) 0.0235(9) 0.0536(13) 0.0036(9) -0.0124(11) 0.0088(9)
O6B 0.0310(12) 0.0395(11) 0.0478(12) 0.0092(10) 0.0061(10) 0.0109(10)
C7 0.0367(17) 0.0274(12) 0.0280(13) 0.0081(11) -0.0024(12) -0.0058(12)
C8 0.0265(15) 0.0354(14) 0.0283(13) 0.0043(11) 0.0043(12) -0.0074(12)
C9 0.0212(14) 0.0295(12) 0.0270(13) -0.0010(11) 0.0016(11) -0.0004(11)
F9 0.0225(8) 0.0389(8) 0.0404(9) 0.0066(7) 0.0101(7) 0.0022(7)
C9A 0.0147(12) 0.0168(10) 0.0198(11) -0.0014(9) -0.0010(9) -0.0003(9)
O9 0.0184(9) 0.0290(9) 0.0272(9) -0.0012(8) -0.0047(8) -0.0009(8)
C10 0.0252(14) 0.0291(12) 0.0210(12) -0.0039(10) 0.0024(11) 0.0017(11)
C11 0.0326(15) 0.0214(11) 0.0309(14) -0.0103(10) 0.0002(12) 0.0020(11)
C12 0.0280(14) 0.0176(11) 0.0320(13) -0.0051(10) -0.0016(12) -0.0018(10)
O1' 0.0205(9) 0.0166(7) 0.0267(9) -0.0035(7) 0.0014(7) -0.0051(7)
C2' 0.0151(12) 0.0140(9) 0.0255(12) -0.0015(9) 0.0005(10) -0.0008(9)
C2" 0.0189(12) 0.0137(9) 0.0215(11) -0.0002(9) 0.0055(10) 0.0001(9)
O2' 0.0247(10) 0.0152(7) 0.0433(11) 0.0034(7) -0.0099(9) -0.0025(7)
O2" 0.0271(10) 0.0174(8) 0.0357(10) 0.0046(7) -0.0073(8) -0.0012(7)
C3' 0.0140(11) 0.0135(9) 0.0278(13) 0.0016(9) -0.0004(10) 0.0004(9)
C3" 0.0237(13) 0.0140(10) 0.0242(12) 0.0014(9) -0.0038(10) 0.0012(10)
O3' 0.0244(10) 0.0165(7) 0.0317(9) 0.0052(7) 0.0024(8) -0.0041(7)
O3" 0.0238(10) 0.0136(8) 0.0671(14) 0.0051(9) 0.0067(10) 0.0040(8)
O4' 0.0203(9) 0.0169(7) 0.0240(8) 0.0017(7) 0.0021(7) 0.0053(7)
C5' 0.0200(13) 0.0148(10) 0.0245(12) 0.0014(9) -0.0019(10) -0.0032(9)
O5' 0.0225(10) 0.0342(9) 0.0280(9) 0.0000(8) -0.0049(8) 0.0046(8)
C6' 0.0223(13) 0.0162(10) 0.0268(13) -0.0020(9) -0.0010(11) -0.0016(10)
C7' 0.0230(14) 0.0234(11) 0.0242(12) 0.0004(10) -0.0016(11) -0.0061(10)
C8' 0.0290(15) 0.0266(12) 0.0287(13) -0.0042(10) 0.0103(12) -0.0061(11)
C9' 0.0229(14) 0.0227(11) 0.0409(15) -0.0010(11) 0.0049(12) -0.0015(11)
C9A' 0.0222(15) 0.0386(15) 0.055(2) -0.0010(14) 0.0087(14) 0.0030(13)
C10' 0.0252(15) 0.0314(13) 0.0355(15) 0.0012(11) -0.0053(12) 0.0029(12)
C11' 0.0253(14) 0.0318(13) 0.0249(13) -0.0011(10) -0.0035(11) 0.0032(11)
C12' 0.0251(14) 0.0175(10) 0.0271(13) -0.0026(9) 0.0039(11) 0.0017(10)
O12' 0.0301(11) 0.0407(10) 0.0308(10) -0.0059(9) 0.0063(9) -0.0057(9)
C13' 0.0246(14) 0.0166(10) 0.0337(14) -0.0070(10) -0.0016(11) 0.0027(10)
C14' 0.0337(16) 0.0291(13) 0.0376(15) -0.0097(12) 0.0013(13) 0.0050(12)
C15' 0.0431(19) 0.0347(14) 0.0381(16) -0.0154(13) -0.0145(15) 0.0102(14)
C16' 0.0308(16) 0.0220(12) 0.064(2) -0.0152(13) -0.0154(15) 0.0059(12)
C16A 0.039(2) 0.0420(17) 0.080(3) -0.0159(17) -0.0280(19) 0.0060(15)
C17' 0.0293(16) 0.0216(12) 0.0588(19) -0.0034(13) -0.0046(14) -0.0032(12)
C18' 0.0270(15) 0.0216(12) 0.0458(17) -0.0030(11) -0.0075(13) -0.0019(11)
C1S 0.0369(19) 0.0433(17) 0.084(3) -0.0124(18) -0.0161(19) 0.0068(16)
O1S 0.0243(11) 0.0353(10) 0.0411(11) 0.0100(9) 0.0049(9) 0.0025(9)
C2S 0.019(3) 0.046(3) 0.025(3) 0.000(2) 0.005(2) 0.009(2)
O2S 0.022(2) 0.042(2) 0.043(2) 0.0151(18) 0.0038(18) -0.0031(18)

loop_
_atom_type_symbol
_atom_type_description
_atom_type_scat_dispersion_real
_atom_type_scat_dispersion_imag
_atom_type_scat_source
C C 0.0033 0.0016 'International Tables Vol C Tables 4.2.6.8 and 6.1.1.4'
H H 0.0000 0.0000 'International Tables Vol C Tables 4.2.6.8 and 6.1.1.4'
N N 0.0061 0.0033 'International Tables Vol C Tables 4.2.6.8 and 6.1.1.4'
O O 0.0106 0.0060 'International Tables Vol C Tables 4.2.6.8 and 6.1.1.4'
F F 0.0171 0.0103 'International Tables Vol C Tables 4.2.6.8 and 6.1.1.4'

loop_
_geom_angle_atom_site_label_1
_geom_angle_atom_site_label_2
_geom_angle_atom_site_label_3
_geom_angle
_geom_angle_site_symmetry_1
_geom_angle_site_symmetry_3
_geom_angle_publ_flag
N2 C1 C12 115.6(2) . . ?
N2 C1 C9A 107.89(18) . . ?
C12 C1 C9A 110.6(2) . . ?
N2 C1 H1A 107.5 . . ?
C12 C1 H1A 107.5 . . ?
C9A C1 H1A 107.5 . . ?
C2 N2 C3 110.0(2) . . ?
C2 N2 C1 113.3(2) . . ?
C3 N2 C1 113.09(18) . . ?
C2 N2 H2 102.3(18) . . ?
C3 N2 H2 110.5(19) . . ?
C1 N2 H2 107.1(19) . . ?
N2 C2 H2A 109.5 . . ?
N2 C2 H2B 109.5 . . ?
H2A C2 H2B 109.5 . . ?
N2 C2 H2C 109.5 . . ?
H2A C2 H2C 109.5 . . ?
H2B C2 H2C 109.5 . . ?
N2 C3 C4 111.3(2) . . ?
N2 C3 H3A 109.4 . . ?
C4 C3 H3A 109.4 . . ?
N2 C3 H3B 109.4 . . ?
C4 C3 H3B 109.4 . . ?
H3A C3 H3B 108.0 . . ?
C3 C4 C4A 117.2(2) . . ?
C3 C4 H4A 108.0 . . ?
C4A C4 H4A 108.0 . . ?
C3 C4 H4B 108.0 . . ?
C4A C4 H4B 108.0 . . ?
H4A C4 H4B 107.2 . . ?
C4B C4A C9A 112.1(2) . . ?
C4B C4A C10 108.67(19) . . ?
C9A C4A C10 108.48(19) . . ?
C4B C4A C4 106.71(19) . . ?
C9A C4A C4 105.46(19) . . ?
C10 C4A C4 115.4(2) . . ?
C9 C4B C5 115.1(2) . . ?
C9 C4B C4A 121.9(2) . . ?
C5 C4B C4A 123.0(2) . . ?
C6 C5 C4B 120.3(2) . . ?
C6 C5 H5A 119.9 . . ?
C4B C5 H5A 119.9 . . ?
C7 C6 C5 123.5(3) . . ?
C7 C6 N6 118.3(2) . . ?
C5 C6 N6 118.2(2) . . ?
O6B N6 O6A 123.6(2) . . ?
O6B N6 C6 118.5(2) . . ?
O6A N6 C6 117.9(3) . . ?
C8 C7 C6 117.5(2) . . ?
C8 C7 H7A 121.3 . . ?
C6 C7 H7A 121.3 . . ?
C7 C8 C9 118.9(3) . . ?
C7 C8 H8A 120.5 . . ?
C9 C8 H8A 120.5 . . ?
F9 C9 C8 115.9(2) . . ?
F9 C9 C4B 119.4(2) . . ?
C8 C9 C4B 124.7(3) . . ?
O9 C9A C4A 110.83(19) . . ?
O9 C9A C1 107.94(18) . . ?
C4A C9A C1 109.23(19) . . ?
O9 C9A H9AA 109.6 . . ?
C4A C9A H9AA 109.6 . . ?
C1 C9A H9AA 109.6 . . ?
C9A O9 H9 105(2) . . ?
C11 C10 C4A 113.9(2) . . ?
C11 C10 H10A 108.8 . . ?
C4A C10 H10A 108.8 . . ?
C11 C10 H10B 108.8 . . ?
C4A C10 H10B 108.8 . . ?
H10A C10 H10B 107.7 . . ?
C10 C11 C12 113.3(2) . . ?
C10 C11 H11A 108.9 . . ?
C12 C11 H11A 108.9 . . ?
C10 C11 H11B 108.9 . . ?
C12 C11 H11B 108.9 . . ?
H11A C11 H11B 107.7 . . ?
C1 C12 C11 115.7(2) . . ?
C1 C12 H12A 108.3 . . ?
C11 C12 H12A 108.3 . . ?
C1 C12 H12B 108.3 . . ?
C11 C12 H12B 108.3 . . ?
H12A C12 H12B 107.4 . . ?
C12' O1' C2' 116.27(19) . . ?
O1' C2' C3' 106.47(18) . . ?
O1' C2' C2" 110.61(19) . . ?
C3' C2' C2" 111.09(18) . . ?
O1' C2' H2'A 109.5 . . ?
C3' C2' H2'A 109.5 . . ?
C2" C2' H2'A 109.5 . . ?
O2" C2" O2' 126.4(2) . . ?
O2" C2" C2' 122.5(2) . . ?
O2' C2" C2' 111.2(2) . . ?
C2" O2' H2' 114.4(16) . . ?
O4' C3' C2' 106.03(18) . . ?
O4' C3' C3" 111.23(19) . . ?
C2' C3' C3" 110.71(19) . . ?
O4' C3' H3'A 109.6 . . ?
C2' C3' H3'A 109.6 . . ?
C3" C3' H3'A 109.6 . . ?
O3' C3" O3" 127.3(2) . . ?
O3' C3" C3' 120.3(2) . . ?
O3" C3" C3' 112.5(2) . . ?
C5' O4' C3' 116.05(18) . . ?
O5' C5' O4' 123.1(2) . . ?
O5' C5' C6' 126.1(2) . . ?
O4' C5' C6' 110.8(2) . . ?
C11' C6' C7' 119.8(2) . . ?
C11' C6' C5' 122.1(2) . . ?
C7' C6' C5' 118.1(2) . . ?
C8' C7' C6' 119.7(2) . . ?
C8' C7' H7'A 120.2 . . ?
C6' C7' H7'A 120.2 . . ?
C7' C8' C9' 121.0(2) . . ?
C7' C8' H8'A 119.5 . . ?
C9' C8' H8'A 119.5 . . ?
C8' C9' C10' 119.1(3) . . ?
C8' C9' C9A' 120.9(3) . . ?
C10' C9' C9A' 120.0(3) . . ?
C9' C9A' H9AB 109.5 . . ?
C9' C9A' H9AC 109.5 . . ?
H9AB C9A' H9AC 109.5 . . ?
C9' C9A' H9AD 109.5 . . ?
H9AB C9A' H9AD 109.5 . . ?
H9AC C9A' H9AD 109.5 . . ?
C9' C10' C11' 120.4(3) . . ?
C9' C10' H10C 119.8 . . ?
C11' C10' H10C 119.8 . . ?
C6' C11' C10' 120.1(3) . . ?
C6' C11' H11C 119.9 . . ?
C10' C11' H11C 119.9 . . ?
O12' C12' O1' 123.4(2) . . ?
O12' C12' C13' 126.1(2) . . ?
O1' C12' C13' 110.4(2) . . ?
C14' C13' C18' 119.1(3) . . ?
C14' C13' C12' 119.4(2) . . ?
C18' C13' C12' 121.4(2) . . ?
C13' C14' C15' 119.9(3) . . ?
C13' C14' H14A 120.0 . . ?
C15' C14' H14A 120.0 . . ?
C14' C15' C16' 121.2(3) . . ?
C14' C15' H15A 119.4 . . ?
C16' C15' H15A 119.4 . . ?
C17' C16' C15' 118.6(3) . . ?
C17' C16' C16A 121.1(3) . . ?
C15' C16' C16A 120.3(3) . . ?
C16' C16A H16A 109.5 . . ?
C16' C16A H16B 109.5 . . ?
H16A C16A H16B 109.5 . . ?
C16' C16A H16C 109.5 . . ?
H16A C16A H16C 109.5 . . ?
H16B C16A H16C 109.5 . . ?
C16' C17' C18' 121.2(3) . . ?
C16' C17' H17A 119.4 . . ?
C18' C17' H17A 119.4 . . ?
C17' C18' C13' 120.0(3) . . ?
C17' C18' H18A 120.0 . . ?
C13' C18' H18A 120.0 . . ?
O1S C1S H1SA 109.5 . . ?
O1S C1S H1SB 109.5 . . ?
H1SA C1S H1SB 109.5 . . ?
O1S C1S H1SC 109.5 . . ?
H1SA C1S H1SC 109.5 . . ?
H1SB C1S H1SC 109.5 . . ?
C1S O1S H1S 113(2) . . ?
O2S C2S H2SA 109.5 . . ?
O2S C2S H2SB 109.5 . . ?
H2SA C2S H2SB 109.5 . . ?
O2S C2S H2SC 109.5 . . ?
H2SA C2S H2SC 109.5 . . ?
H2SB C2S H2SC 109.5 . . ?
C2S O2S H2S 109.5 . . ?

loop_
_geom_bond_atom_site_label_1
_geom_bond_atom_site_label_2
_geom_bond_distance
_geom_bond_site_symmetry_2
_geom_bond_publ_flag
C1 N2 1.506(3) . ?
C1 C12 1.531(3) . ?
C1 C9A 1.547(3) . ?
C1 H1A 1.0000 . ?
N2 C2 1.500(3) . ?
N2 C3 1.501(3) . ?
N2 H2 0.93(3) . ?
C2 H2A 0.9800 . ?
C2 H2B 0.9800 . ?
C2 H2C 0.9800 . ?
C3 C4 1.522(3) . ?
C3 H3A 0.9900 . ?
C3 H3B 0.9900 . ?
C4 C4A 1.558(3) . ?
C4 H4A 0.9900 . ?
C4 H4B 0.9900 . ?
C4A C4B 1.531(3) . ?
C4A C9A 1.537(3) . ?
C4A C10 1.551(3) . ?
C4B C9 1.394(4) . ?
C4B C5 1.396(4) . ?
C5 C6 1.384(3) . ?
C5 H5A 0.9500 . ?
C6 C7 1.379(4) . ?
C6 N6 1.468(4) . ?
N6 O6B 1.220(3) . ?
N6 O6A 1.226(3) . ?
C7 C8 1.377(4) . ?
C7 H7A 0.9500 . ?
C8 C9 1.388(4) . ?
C8 H8A 0.9500 . ?
C9 F9 1.352(3) . ?
C9A O9 1.414(3) . ?
C9A H9AA 1.0000 . ?
O9 H9 0.88(4) . ?
C10 C11 1.529(4) . ?
C10 H10A 0.9900 . ?
C10 H10B 0.9900 . ?
C11 C12 1.531(4) . ?
C11 H11A 0.9900 . ?
C11 H11B 0.9900 . ?
C12 H12A 0.9900 . ?
C12 H12B 0.9900 . ?
O1' C12' 1.354(3) . ?
O1' C2' 1.427(3) . ?
C2' C3' 1.522(3) . ?
C2' C2" 1.536(3) . ?
C2' H2'A 1.0000 . ?
C2" O2" 1.210(3) . ?
C2" O2' 1.289(3) . ?
O2' H2' 1.23(3) . ?
C3' O4' 1.425(3) . ?
C3' C3" 1.540(3) . ?
C3' H3'A 1.0000 . ?
C3" O3' 1.229(3) . ?
C3" O3" 1.272(3) . ?
O4' C5' 1.362(3) . ?
C5' O5' 1.203(3) . ?
C5' C6' 1.485(4) . ?
C6' C11' 1.383(4) . ?
C6' C7' 1.396(4) . ?
C7' C8' 1.386(4) . ?
C7' H7'A 0.9500 . ?
C8' C9' 1.387(4) . ?
C8' H8'A 0.9500 . ?
C9' C10' 1.389(4) . ?
C9' C9A' 1.509(4) . ?
C9A' H9AB 0.9800 . ?
C9A' H9AC 0.9800 . ?
C9A' H9AD 0.9800 . ?
C10' C11' 1.393(4) . ?
C10' H10C 0.9500 . ?
C11' H11C 0.9500 . ?
C12' O12' 1.200(3) . ?
C12' C13' 1.476(4) . ?
C13' C14' 1.385(4) . ?
C13' C18' 1.395(4) . ?
C14' C15' 1.387(4) . ?
C14' H14A 0.9500 . ?
C15' C16' 1.388(5) . ?
C15' H15A 0.9500 . ?
C16' C17' 1.373(5) . ?
C16' C16A 1.512(4) . ?
C16A H16A 0.9800 . ?
C16A H16B 0.9800 . ?
C16A H16C 0.9800 . ?
C17' C18' 1.390(4) . ?
C17' H17A 0.9500 . ?
C18' H18A 0.9500 . ?
C1S O1S 1.438(4) . ?
C1S H1SA 0.9800 . ?
C1S H1SB 0.9800 . ?
C1S H1SC 0.9800 . ?
O1S H1S 0.88(4) . ?
C2S O2S 1.413(7) . ?
C2S H2SA 0.9800 . ?
C2S H2SB 0.9800 . ?
C2S H2SC 0.9800 . ?
O2S H2S 0.8400 . ?

loop_
_geom_torsion_atom_site_label_1
_geom_torsion_atom_site_label_2
_geom_torsion_atom_site_label_3
_geom_torsion_atom_site_label_4
_geom_torsion
_geom_torsion_site_symmetry_1
_geom_torsion_site_symmetry_2
_geom_torsion_site_symmetry_3
_geom_torsion_site_symmetry_4
_geom_torsion_publ_flag
C12 C1 N2 C2 -61.7(3) . . . . ?
C9A C1 N2 C2 173.9(2) . . . . ?
C12 C1 N2 C3 64.4(3) . . . . ?
C9A C1 N2 C3 -60.0(2) . . . . ?
C2 N2 C3 C4 176.6(2) . . . . ?
C1 N2 C3 C4 48.8(3) . . . . ?
N2 C3 C4 C4A -46.0(3) . . . . ?
C3 C4 C4A C4B 171.4(2) . . . . ?
C3 C4 C4A C9A 52.0(3) . . . . ?
C3 C4 C4A C10 -67.7(3) . . . . ?
C9A C4A C4B C9 173.6(2) . . . . ?
C10 C4A C4B C9 -66.5(3) . . . . ?
C4 C4A C4B C9 58.6(3) . . . . ?
C9A C4A C4B C5 -4.1(3) . . . . ?
C10 C4A C4B C5 115.8(3) . . . . ?
C4 C4A C4B C5 -119.1(3) . . . . ?
C9 C4B C5 C6 -0.9(4) . . . . ?
C4A C4B C5 C6 176.9(2) . . . . ?
C4B C5 C6 C7 -0.3(4) . . . . ?
C4B C5 C6 N6 179.1(2) . . . . ?
C7 C6 N6 O6B 166.4(2) . . . . ?
C5 C6 N6 O6B -13.1(4) . . . . ?
C7 C6 N6 O6A -11.2(4) . . . . ?
C5 C6 N6 O6A 169.4(2) . . . . ?
C5 C6 C7 C8 1.5(4) . . . . ?
N6 C6 C7 C8 -177.9(2) . . . . ?
C6 C7 C8 C9 -1.3(4) . . . . ?
C7 C8 C9 F9 -179.9(2) . . . . ?
C7 C8 C9 C4B 0.1(4) . . . . ?
C5 C4B C9 F9 -179.0(2) . . . . ?
C4A C4B C9 F9 3.1(4) . . . . ?
C5 C4B C9 C8 1.1(4) . . . . ?
C4A C4B C9 C8 -176.8(2) . . . . ?
C4B C4A C9A O9 64.4(2) . . . . ?
C10 C4A C9A O9 -55.7(2) . . . . ?
C4 C4A C9A O9 -179.89(18) . . . . ?
C4B C4A C9A C1 -176.85(18) . . . . ?
C10 C4A C9A C1 63.1(2) . . . . ?
C4 C4A C9A C1 -61.1(2) . . . . ?
N2 C1 C9A O9 -171.91(18) . . . . ?
C12 C1 C9A O9 60.7(3) . . . . ?
N2 C1 C9A C4A 67.5(2) . . . . ?
C12 C1 C9A C4A -59.8(3) . . . . ?
C4B C4A C10 C11 -178.5(2) . . . . ?
C9A C4A C10 C11 -56.3(3) . . . . ?
C4 C4A C10 C11 61.8(3) . . . . ?
C4A C10 C11 C12 44.8(3) . . . . ?
N2 C1 C12 C11 -74.1(3) . . . . ?
C9A C1 C12 C11 48.9(3) . . . . ?
C10 C11 C12 C1 -41.2(3) . . . . ?
C12' O1' C2' C3' -169.65(18) . . . . ?
C12' O1' C2' C2" 69.5(3) . . . . ?
O1' C2' C2" O2" 3.7(3) . . . . ?
C3' C2' C2" O2" -114.3(3) . . . . ?
O1' C2' C2" O2' -175.07(19) . . . . ?
C3' C2' C2" O2' 66.9(3) . . . . ?
O1' C2' C3' O4' -65.1(2) . . . . ?
C2" C2' C3' O4' 55.4(2) . . . . ?
O1' C2' C3' C3" 55.6(2) . . . . ?
C2" C2' C3' C3" 176.1(2) . . . . ?
O4' C3' C3" O3' -2.5(3) . . . . ?
C2' C3' C3" O3' -120.1(2) . . . . ?
O4' C3' C3" O3" 177.6(2) . . . . ?
C2' C3' C3" O3" 60.0(3) . . . . ?
C2' C3' O4' C5' -165.19(18) . . . . ?
C3" C3' O4' C5' 74.4(2) . . . . ?
C3' O4' C5' O5' 6.5(3) . . . . ?
C3' O4' C5' C6' -174.23(17) . . . . ?
O5' C5' C6' C11' -179.1(2) . . . . ?
O4' C5' C6' C11' 1.7(3) . . . . ?
O5' C5' C6' C7' 1.8(4) . . . . ?
O4' C5' C6' C7' -177.4(2) . . . . ?
C11' C6' C7' C8' -0.8(4) . . . . ?
C5' C6' C7' C8' 178.3(2) . . . . ?
C6' C7' C8' C9' 0.1(4) . . . . ?
C7' C8' C9' C10' 0.9(4) . . . . ?
C7' C8' C9' C9A' -179.9(2) . . . . ?
C8' C9' C10' C11' -1.2(4) . . . . ?
C9A' C9' C10' C11' 179.6(3) . . . . ?
C7' C6' C11' C10' 0.6(4) . . . . ?
C5' C6' C11' C10' -178.5(2) . . . . ?
C9' C10' C11' C6' 0.4(4) . . . . ?
C2' O1' C12' O12' 7.0(3) . . . . ?
C2' O1' C12' C13' -172.68(18) . . . . ?
O12' C12' C13' C14' -15.5(4) . . . . ?
O1' C12' C13' C14' 164.2(2) . . . . ?
O12' C12' C13' C18' 166.5(3) . . . . ?
O1' C12' C13' C18' -13.8(3) . . . . ?
C18' C13' C14' C15' 0.6(4) . . . . ?
C12' C13' C14' C15' -177.4(2) . . . . ?
C13' C14' C15' C16' -1.2(4) . . . . ?
C14' C15' C16' C17' 0.8(4) . . . . ?
C14' C15' C16' C16A -179.1(3) . . . . ?
C15' C16' C17' C18' 0.1(4) . . . . ?
C16A C16' C17' C18' -179.9(3) . . . . ?
C16' C17' C18' C13' -0.7(4) . . . . ?
C14' C13' C18' C17' 0.3(4) . . . . ?
C12' C13' C18' C17' 178.3(2) . . . . ?
